data_2231424
loop_
_publ_author_name
'Letessier, Julien'
'Schollmeyer, Dieter'
'Detert, Heiner'

_publ_section_title
;
 5-Benzyl-5<i>H</i>-pyrido[3,2-<i>b</i>]indole
;
_journal_coeditor_code BT5607
_journal_issue 9
_journal_name_full 'Acta Crystallographica Section E'
_journal_page_first o2341
_journal_paper_doi 10.1107/S1600536811032107
_journal_volume 67
_journal_year 2011
_chemical_formula_iupac 'C18 H14 N2'
_chemical_formula_moiety 'C18 H14 N2'
_chemical_formula_sum 'C18 H14 N2'
_chemical_formula_weight 258.1
_chemical_melting_point 415
_chemical_name_common 9-Benzyl-\d-carboline
_chemical_name_systematic
;
5-Benzyl-5<i>H</i>-pyrido[3,2-<i>b</i>]indole
;
_space_group_IT_number 14
_symmetry_cell_setting monoclinic
_symmetry_space_group_name_Hall '-P 2yn'
_symmetry_space_group_name_H-M 'P 1 21/n 1'
_atom_sites_solution_hydrogens geom
_atom_sites_solution_primary direct
_atom_sites_solution_secondary difmap
_audit_creation_method SHELXL-97
_cell_angle_alpha 90.00
_cell_angle_beta 110.387(11)
_cell_angle_gamma 90.00
_cell_formula_units_Z 4
_cell_length_a 11.295(4)
_cell_length_b 10.482(4)
_cell_length_c 11.961(4)
_cell_measurement_reflns_used 1161
_cell_measurement_temperature 173(2)
_cell_measurement_theta_max 22.3
_cell_measurement_theta_min 2.6
_cell_volume 1327.4(8)
_computing_cell_refinement 'SAINT (Bruker, 2006)'
_computing_data_collection 'SMART (Bruker, 2006)'
_computing_data_reduction 'SAINT (Bruker, 2006)'
_computing_molecular_graphics 'PLATON (Spek, 2009)'
_computing_publication_material 'PLATON (Spek, 2009)'
_computing_structure_refinement 'SHELXL97 (Sheldrick, 2008)'
_computing_structure_solution 'SIR97 (Altomare <i>et al.</i>, 1999)'
_diffrn_ambient_temperature 173(2)
_diffrn_measured_fraction_theta_full 0.989
_diffrn_measured_fraction_theta_max 0.989
_diffrn_measurement_device '\k-geometry diffractometer'
_diffrn_measurement_device_type 'Bruker SMART CCD'
_diffrn_measurement_method 'CCD scan'
_diffrn_radiation_monochromator graphite
_diffrn_radiation_type MoK\a
_diffrn_radiation_wavelength 0.71073
_diffrn_reflns_av_R_equivalents 0.1279
_diffrn_reflns_av_sigmaI/netI 0.0998
_diffrn_reflns_limit_h_max 14
_diffrn_reflns_limit_h_min -14
_diffrn_reflns_limit_k_max 13
_diffrn_reflns_limit_k_min -13
_diffrn_reflns_limit_l_max 15
_diffrn_reflns_limit_l_min -15
_diffrn_reflns_number 15877
_diffrn_reflns_theta_full 27.92
_diffrn_reflns_theta_max 27.92
_diffrn_reflns_theta_min 2.14
_exptl_absorpt_coefficient_mu 0.077
_exptl_absorpt_correction_type none
_exptl_crystal_colour colourless
_exptl_crystal_density_diffrn 1.293
_exptl_crystal_density_method 'not measured'
_exptl_crystal_description plate
_exptl_crystal_F_000 544
_exptl_crystal_size_max 0.51
_exptl_crystal_size_mid 0.25
_exptl_crystal_size_min 0.02
_refine_diff_density_max 0.220
_refine_diff_density_min -0.209
_refine_ls_extinction_coef 0.016(2)
_refine_ls_extinction_expression Fc^*^=kFc[1+0.001xFc^2^\l^3^/sin(2\q)]^-1/4^
_refine_ls_extinction_method 'SHELXL97 (Sheldrick, 2008)'
_refine_ls_goodness_of_fit_ref 0.978
_refine_ls_hydrogen_treatment constr
_refine_ls_matrix_type full
_refine_ls_number_parameters 182
_refine_ls_number_reflns 3149
_refine_ls_number_restraints 0
_refine_ls_restrained_S_all 0.978
_refine_ls_R_factor_all 0.1556
_refine_ls_R_factor_gt 0.0546
_refine_ls_shift/su_max 0.000
_refine_ls_shift/su_mean 0.000
_refine_ls_structure_factor_coef Fsqd
_refine_ls_weighting_details 'calc w=1/[\s^2^(Fo^2^)+(0.0558P)^2^+0.2129P] where P=(Fo^2^+2Fc^2^)/3'
_refine_ls_weighting_scheme calc
_refine_ls_wR_factor_obs 0.1124
_refine_ls_wR_factor_ref 0.1487
_reflns_number_gt 1444
_reflns_number_total 3149
_reflns_threshold_expression I>2sigma(I)
_cod_data_source_file bt5607.cif
_cod_data_source_block I
_cod_original_sg_symbol_H-M 'P 21/n'
_cod_database_code 2231424
_cod_database_fobs_code 2231424

loop_
_symmetry_equiv_pos_as_xyz
'x, y, z'
'-x+1/2, y+1/2, -z+1/2'
'-x, -y, -z'
'x-1/2, -y-1/2, z-1/2'

loop_
_atom_site_type_symbol
_atom_site_label
_atom_site_fract_x
_atom_site_fract_y
_atom_site_fract_z
_atom_site_U_iso_or_equiv
_atom_site_adp_type
_atom_site_calc_flag
_atom_site_refinement_flags
_atom_site_occupancy
_atom_site_symmetry_multiplicity
N N1 0.74211(17) 0.47469(18) 0.17200(17) 0.0360(5) Uani d . 1 1
C C2 0.7372(2) 0.4852(2) 0.2855(2) 0.0334(6) Uani d . 1 1
C C3 0.8208(2) 0.5471(2) 0.3853(2) 0.0410(6) Uani d . 1 1
H H3 0.8945 0.5885 0.3825 0.049 Uiso calc R 1 1
C C4 0.7916(3) 0.5456(2) 0.4876(2) 0.0468(7) Uani d . 1 1
H H4 0.8463 0.5873 0.5568 0.056 Uiso calc R 1 1
C C5 0.6848(3) 0.4849(2) 0.4923(2) 0.0501(7) Uani d . 1 1
H H5 0.6678 0.4861 0.5647 0.060 Uiso calc R 1 1
C C6 0.6034(2) 0.4233(2) 0.3955(2) 0.0424(7) Uani d . 1 1
H H6 0.5304 0.3817 0.3998 0.051 Uiso calc R 1 1
C C7 0.6295(2) 0.4231(2) 0.2914(2) 0.0356(6) Uani d . 1 1
C C8 0.5662(2) 0.3720(2) 0.1737(2) 0.0365(6) Uani d . 1 1
N N9 0.45662(19) 0.3047(2) 0.1336(2) 0.0488(6) Uani d . 1 1
C C10 0.4201(2) 0.2725(3) 0.0174(3) 0.0514(8) Uani d . 1 1
H H10 0.3436 0.2259 -0.0154 0.062 Uiso calc R 1 1
C C11 0.4853(3) 0.3021(2) -0.0574(2) 0.0522(8) Uani d . 1 1
H H11 0.4528 0.2755 -0.1384 0.063 Uiso calc R 1 1
C C12 0.5981(2) 0.3703(2) -0.0164(2) 0.0452(7) Uani d . 1 1
H H12 0.6447 0.3914 -0.0664 0.054 Uiso calc R 1 1
C C13 0.6378(2) 0.4055(2) 0.1036(2) 0.0370(6) Uani d . 1 1
C C14 0.8358(2) 0.5335(2) 0.1306(2) 0.0409(6) Uani d . 1 1
H H14A 0.8610 0.6162 0.1719 0.049 Uiso calc R 1 1
H H14B 0.7963 0.5513 0.0442 0.049 Uiso calc R 1 1
C C15 0.9524(2) 0.4548(2) 0.1502(2) 0.0360(6) Uani d . 1 1
C C16 1.0688(2) 0.5125(3) 0.1743(2) 0.0475(7) Uani d . 1 1
H H16 1.0757 0.6027 0.1820 0.057 Uiso calc R 1 1
C C17 1.1752(2) 0.4406(3) 0.1872(2) 0.0548(8) Uani d . 1 1
H H17 1.2544 0.4817 0.2035 0.066 Uiso calc R 1 1
C C18 1.1675(3) 0.3100(3) 0.1769(2) 0.0583(8) Uani d . 1 1
H H18 1.2407 0.2606 0.1857 0.070 Uiso calc R 1 1
C C19 1.0529(3) 0.2523(3) 0.1537(3) 0.0606(9) Uani d . 1 1
H H19 1.0468 0.1621 0.1471 0.073 Uiso calc R 1 1
C C20 0.9462(2) 0.3233(3) 0.1399(2) 0.0487(7) Uani d . 1 1
H H20 0.8673 0.2815 0.1232 0.058 Uiso calc R 1 1

loop_
_atom_site_aniso_label
_atom_site_aniso_U_11
_atom_site_aniso_U_22
_atom_site_aniso_U_33
_atom_site_aniso_U_12
_atom_site_aniso_U_13
_atom_site_aniso_U_23
N1 0.0301(11) 0.0362(12) 0.0403(13) -0.0008(9) 0.0106(9) 0.0009(9)
C2 0.0340(13) 0.0264(13) 0.0380(15) 0.0064(11) 0.0102(11) 0.0032(11)
C3 0.0415(14) 0.0330(14) 0.0454(17) -0.0039(12) 0.0113(12) 0.0013(12)
C4 0.0553(17) 0.0366(16) 0.0437(17) -0.0044(14) 0.0113(13) -0.0011(13)
C5 0.0628(19) 0.0421(16) 0.0487(17) 0.0031(15) 0.0234(15) 0.0025(14)
C6 0.0381(15) 0.0372(15) 0.0577(19) 0.0002(12) 0.0239(14) 0.0030(13)
C7 0.0313(13) 0.0277(13) 0.0459(16) 0.0049(11) 0.0112(12) 0.0052(11)
C8 0.0263(12) 0.0303(14) 0.0499(16) 0.0017(11) 0.0097(11) 0.0029(12)
N9 0.0354(12) 0.0359(13) 0.0652(16) 0.0046(11) 0.0050(11) 0.0021(12)
C10 0.0363(15) 0.0358(16) 0.066(2) 0.0038(12) -0.0024(15) -0.0015(14)
C11 0.0535(18) 0.0396(17) 0.0447(17) 0.0077(15) -0.0066(14) -0.0034(13)
C12 0.0494(16) 0.0372(15) 0.0442(17) 0.0081(13) 0.0102(13) 0.0032(12)
C13 0.0295(13) 0.0314(14) 0.0440(16) 0.0058(11) 0.0050(12) -0.0006(12)
C14 0.0408(14) 0.0394(15) 0.0438(16) -0.0017(12) 0.0161(12) 0.0034(12)
C15 0.0353(14) 0.0397(15) 0.0324(14) -0.0023(12) 0.0112(11) -0.0013(11)
C16 0.0444(16) 0.0535(17) 0.0422(16) -0.0130(14) 0.0123(13) -0.0050(13)
C17 0.0344(15) 0.081(2) 0.0485(18) -0.0076(16) 0.0140(13) -0.0022(16)
C18 0.0416(17) 0.075(2) 0.061(2) 0.0133(17) 0.0214(14) 0.0001(17)
C19 0.0534(19) 0.0505(19) 0.084(2) 0.0045(15) 0.0321(17) -0.0043(16)
C20 0.0379(15) 0.0436(16) 0.0663(19) -0.0008(13) 0.0202(13) -0.0050(14)

loop_
_atom_type_symbol
_atom_type_description
_atom_type_scat_dispersion_real
_atom_type_scat_dispersion_imag
_atom_type_scat_source
C C 0.0033 0.0016 'International Tables Vol C Tables 4.2.6.8 and 6.1.1.4'
H H 0.0000 0.0000 'International Tables Vol C Tables 4.2.6.8 and 6.1.1.4'
N N 0.0061 0.0033 'International Tables Vol C Tables 4.2.6.8 and 6.1.1.4'

loop_
_geom_angle_atom_site_label_1
_geom_angle_atom_site_label_2
_geom_angle_atom_site_label_3
_geom_angle
C2 N1 C13 107.80(19)
C2 N1 C14 125.75(19)
C13 N1 C14 126.3(2)
N1 C2 C3 129.1(2)
N1 C2 C7 110.2(2)
C3 C2 C7 120.8(2)
C4 C3 C2 117.1(2)
C4 C3 H3 121.4
C2 C3 H3 121.4
C3 C4 C5 121.7(2)
C3 C4 H4 119.1
C5 C4 H4 119.1
C6 C5 C4 121.5(3)
C6 C5 H5 119.2
C4 C5 H5 119.2
C5 C6 C7 118.4(2)
C5 C6 H6 120.8
C7 C6 H6 120.8
C6 C7 C2 120.5(2)
C6 C7 C8 133.9(2)
C2 C7 C8 105.5(2)
N9 C8 C13 124.4(2)
N9 C8 C7 128.3(2)
C13 C8 C7 107.4(2)
C10 N9 C8 114.1(2)
N9 C10 C11 124.9(3)
N9 C10 H10 117.5
C11 C10 H10 117.5
C10 C11 C12 121.1(3)
C10 C11 H11 119.4
C12 C11 H11 119.4
C11 C12 C13 115.1(3)
C11 C12 H12 122.4
C13 C12 H12 122.4
N1 C13 C12 130.5(2)
N1 C13 C8 109.2(2)
C12 C13 C8 120.3(2)
N1 C14 C15 114.7(2)
N1 C14 H14A 108.6
C15 C14 H14A 108.6
N1 C14 H14B 108.6
C15 C14 H14B 108.6
H14A C14 H14B 107.6
C16 C15 C20 118.0(2)
C16 C15 C14 120.7(2)
C20 C15 C14 121.2(2)
C17 C16 C15 120.7(3)
C17 C16 H16 119.6
C15 C16 H16 119.6
C18 C17 C16 120.6(3)
C18 C17 H17 119.7
C16 C17 H17 119.7
C19 C18 C17 119.0(3)
C19 C18 H18 120.5
C17 C18 H18 120.5
C18 C19 C20 120.9(3)
C18 C19 H19 119.6
C20 C19 H19 119.6
C19 C20 C15 120.8(3)
C19 C20 H20 119.6
C15 C20 H20 119.6

loop_
_geom_bond_atom_site_label_1
_geom_bond_atom_site_label_2
_geom_bond_distance
N1 C2 1.382(3)
N1 C13 1.383(3)
N1 C14 1.453(3)
C2 C3 1.397(3)
C2 C7 1.403(3)
C3 C4 1.373(3)
C3 H3 0.9500
C4 C5 1.382(4)
C4 H4 0.9500
C5 C6 1.365(3)
C5 H5 0.9500
C6 C7 1.376(3)
C6 H6 0.9500
C7 C8 1.442(3)
C8 N9 1.358(3)
C8 C13 1.398(3)
N9 C10 1.348(3)
C10 C11 1.378(4)
C10 H10 0.9500
C11 C12 1.393(4)
C11 H11 0.9500
C12 C13 1.395(3)
C12 H12 0.9500
C14 C15 1.502(3)
C14 H14A 0.9900
C14 H14B 0.9900
C15 C16 1.383(3)
C15 C20 1.384(3)
C16 C17 1.380(4)
C16 H16 0.9500
C17 C18 1.374(4)
C17 H17 0.9500
C18 C19 1.366(4)
C18 H18 0.9500
C19 C20 1.376(4)
C19 H19 0.9500
C20 H20 0.9500

loop_
_geom_torsion_atom_site_label_1
_geom_torsion_atom_site_label_2
_geom_torsion_atom_site_label_3
_geom_torsion_atom_site_label_4
_geom_torsion
C13 N1 C2 C3 -179.4(2)
C14 N1 C2 C3 -3.2(4)
C13 N1 C2 C7 -0.1(2)
C14 N1 C2 C7 176.1(2)
N1 C2 C3 C4 178.4(2)
C7 C2 C3 C4 -0.8(3)
C2 C3 C4 C5 0.4(4)
C3 C4 C5 C6 0.2(4)
C4 C5 C6 C7 -0.3(4)
C5 C6 C7 C2 -0.2(4)
C5 C6 C7 C8 -178.6(2)
N1 C2 C7 C6 -178.6(2)
C3 C2 C7 C6 0.7(4)
N1 C2 C7 C8 0.1(2)
C3 C2 C7 C8 179.5(2)
C6 C7 C8 N9 -0.8(4)
C2 C7 C8 N9 -179.3(2)
C6 C7 C8 C13 178.4(3)
C2 C7 C8 C13 -0.1(2)
C13 C8 N9 C10 -0.6(3)
C7 C8 N9 C10 178.5(2)
C8 N9 C10 C11 0.5(4)
N9 C10 C11 C12 -0.1(4)
C10 C11 C12 C13 -0.3(4)
C2 N1 C13 C12 178.9(2)
C14 N1 C13 C12 2.8(4)
C2 N1 C13 C8 0.1(2)
C14 N1 C13 C8 -176.1(2)
C11 C12 C13 N1 -178.6(2)
C11 C12 C13 C8 0.2(3)
N9 C8 C13 N1 179.3(2)
C7 C8 C13 N1 0.0(3)
N9 C8 C13 C12 0.3(4)
C7 C8 C13 C12 -179.0(2)
C2 N1 C14 C15 88.4(3)
C13 N1 C14 C15 -96.1(3)
N1 C14 C15 C16 -146.8(2)
N1 C14 C15 C20 35.9(3)
C20 C15 C16 C17 0.2(4)
C14 C15 C16 C17 -177.2(2)
C15 C16 C17 C18 -0.3(4)
C16 C17 C18 C19 -0.1(4)
C17 C18 C19 C20 0.5(4)
C18 C19 C20 C15 -0.5(4)
C16 C15 C20 C19 0.2(4)
C14 C15 C20 C19 177.6(2)

loop_
_cod_related_entry_id
_cod_related_entry_database
_cod_related_entry_code
1 ChemSpider 24536150
